data_1551280
loop_
_publ_author_name
'Hou, Meimei'
'Lin, Lu'
'Chai, Xiangpei'
'Zhao, Xiaowei'
'Qiao, Baokun'
'Jiang, Zhiyong'

_publ_section_title
;
 Enantioselective photoredox dehalogenative protonation
;
_journal_name_full 'Chemical Science'
_journal_paper_doi 10.1039/C9SC02000D
_journal_year 2019
_chemical_absolute_configuration ad
_chemical_formula_moiety 'C10 H10 Cl2 O'
_chemical_formula_sum 'C10 H10 Cl2 O'
_chemical_formula_weight 217.08
_space_group_crystal_system orthorhombic
_space_group_IT_number 19
_space_group_name_Hall 'P 2ac 2ab'
_space_group_name_H-M_alt 'P 21 21 21'
_symmetry_space_group_name_Hall 'P 2ac 2ab'
_symmetry_space_group_name_H-M 'P 21 21 21'
_atom_sites_solution_hydrogens mixed
_atom_sites_solution_primary direct
_audit_creation_date 2018-04-28
_audit_creation_method
;
Olex2 1.2
(compiled 2018.04.18 svn.r3501 for OlexSys, GUI svn.r5488)
;
_audit_update_record
;
2018-04-29 deposited with the CCDC.    2019-05-30 downloaded from the CCDC.
;
_cell_angle_alpha 90
_cell_angle_beta 90
_cell_angle_gamma 90
_cell_formula_units_Z 8
_cell_length_a 5.04728(18)
_cell_length_b 19.5159(6)
_cell_length_c 20.2528(8)
_cell_measurement_reflns_used 3155
_cell_measurement_temperature 293(2)
_cell_measurement_theta_max 70.6540
_cell_measurement_theta_min 4.3940
_cell_volume 1994.95(12)
_computing_cell_refinement
;
CrysAlisPro, Agilent Technologies,
Version 1.171.37.35 (release 13-08-2014 CrysAlis171 .NET)
(compiled Aug 13 2014,18:06:01)
;
_computing_data_collection
;
CrysAlisPro, Agilent Technologies,
Version 1.171.37.35 (release 13-08-2014 CrysAlis171 .NET)
(compiled Aug 13 2014,18:06:01)
;
_computing_data_reduction
;
CrysAlisPro, Agilent Technologies,
Version 1.171.37.35 (release 13-08-2014 CrysAlis171 .NET)
(compiled Aug 13 2014,18:06:01)
;
_computing_molecular_graphics 'Olex2 (Dolomanov et al., 2009)'
_computing_publication_material 'Olex2 (Dolomanov et al., 2009)'
_computing_structure_refinement 'ShelXL (Sheldrick, 2015)'
_computing_structure_solution 'ShelXS (Sheldrick, 2008)'
_diffrn_ambient_temperature 293(2)
_diffrn_detector 'CCD plate'
_diffrn_detector_area_resol_mean 16.2312
_diffrn_detector_type Eos
_diffrn_measured_fraction_theta_full 1.000
_diffrn_measured_fraction_theta_max 1.000
_diffrn_measurement_details
;
#__ type_ start__ end____ width___ exp.time_
  1 omega -101.00  -26.00   1.0000    5.0000
omega____ theta____ kappa____ phi______ frames
    -      -33.5000  -37.0000  -90.0000 75

#__ type_ start__ end____ width___ exp.time_
  2 omega  -98.00  -42.00   1.0000    5.0000
omega____ theta____ kappa____ phi______ frames
    -      -33.5000  -77.0000 -180.0000 56

#__ type_ start__ end____ width___ exp.time_
  3 omega   26.00   86.00   1.0000    5.0000
omega____ theta____ kappa____ phi______ frames
    -       36.5461   57.0000  -90.0000 60

#__ type_ start__ end____ width___ exp.time_
  4 omega   18.00   65.00   1.0000    5.0000
omega____ theta____ kappa____ phi______ frames
    -       36.5461  -77.0000  150.0000 47

#__ type_ start__ end____ width___ exp.time_
  5 omega   14.00   68.00   1.0000    5.0000
omega____ theta____ kappa____ phi______ frames
    -       36.5461  -19.0000  -60.0000 54

#__ type_ start__ end____ width___ exp.time_
  6 omega  -35.00  -10.00   1.0000    5.0000
omega____ theta____ kappa____ phi______ frames
    -       36.5461  -19.0000  -60.0000 25

#__ type_ start__ end____ width___ exp.time_
  7 omega   58.00  106.00   1.0000    5.0000
omega____ theta____ kappa____ phi______ frames
    -       36.5461  178.0000 -180.0000 48

#__ type_ start__ end____ width___ exp.time_
  8 omega   63.00  105.00   1.0000    5.0000
omega____ theta____ kappa____ phi______ frames
    -       36.5461   77.0000  -90.0000 42

#__ type_ start__ end____ width___ exp.time_
  9 omega   16.00   43.00   1.0000    5.0000
omega____ theta____ kappa____ phi______ frames
    -       36.5461   77.0000  -90.0000 27

#__ type_ start__ end____ width___ exp.time_
 10 omega   58.00  108.00   1.0000    5.0000
omega____ theta____ kappa____ phi______ frames
    -       36.5461  178.0000   60.0000 50

#__ type_ start__ end____ width___ exp.time_
 11 omega   53.00   80.00   1.0000   19.0000
omega____ theta____ kappa____ phi______ frames
    -      108.0000 -130.0000  -26.0000 27

#__ type_ start__ end____ width___ exp.time_
 12 omega   69.00  107.00   1.0000   19.0000
omega____ theta____ kappa____ phi______ frames
    -      108.0000  -94.0000   30.0000 38

#__ type_ start__ end____ width___ exp.time_
 13 omega  123.00  177.00   1.0000   19.0000
omega____ theta____ kappa____ phi______ frames
    -      108.0000  111.0000  -90.0000 54

#__ type_ start__ end____ width___ exp.time_
 14 omega   42.00   90.00   1.0000   19.0000
omega____ theta____ kappa____ phi______ frames
    -      108.0000  -30.0000  -60.0000 48

#__ type_ start__ end____ width___ exp.time_
 15 omega   39.00   91.00   1.0000   19.0000
omega____ theta____ kappa____ phi______ frames
    -      108.0000  -30.0000 -120.0000 52

#__ type_ start__ end____ width___ exp.time_
 16 omega  128.00  163.00   1.0000   19.0000
omega____ theta____ kappa____ phi______ frames
    -      108.0000   30.0000  150.0000 35

#__ type_ start__ end____ width___ exp.time_
 17 omega   83.00  109.00   1.0000   19.0000
omega____ theta____ kappa____ phi______ frames
    -      108.0000   30.0000  150.0000 26

#__ type_ start__ end____ width___ exp.time_
 18 omega   38.00  152.00   1.0000   19.0000
omega____ theta____ kappa____ phi______ frames
    -      108.0000  -15.0000  120.0000 114

#__ type_ start__ end____ width___ exp.time_
 19 omega   43.00   77.00   1.0000   19.0000
omega____ theta____ kappa____ phi______ frames
    -      108.0000  -45.0000    0.0000 34

#__ type_ start__ end____ width___ exp.time_
 20 omega   47.00   97.00   1.0000   19.0000
omega____ theta____ kappa____ phi______ frames
    -      108.0000  -45.0000   30.0000 50

#__ type_ start__ end____ width___ exp.time_
 21 omega   38.00   99.00   1.0000   19.0000
omega____ theta____ kappa____ phi______ frames
    -      108.0000  -45.0000 -180.0000 61

#__ type_ start__ end____ width___ exp.time_
 22 omega   26.00   52.00   1.0000    5.0000
omega____ theta____ kappa____ phi______ frames
    -       36.4734  -37.0000   90.0000 26

#__ type_ start__ end____ width___ exp.time_
 23 omega  -29.00   -3.00   1.0000    5.0000
omega____ theta____ kappa____ phi______ frames
    -       36.4734  -37.0000   90.0000 26

#__ type_ start__ end____ width___ exp.time_
 24 omega  142.00  151.00   1.0000   19.0000
omega____ theta____ kappa____ phi______ frames
    -      108.0000   45.0000  -90.0000 9
;
_diffrn_measurement_device 'four-circle diffractometer'
_diffrn_measurement_device_type 'Xcalibur, Eos, Gemini'
_diffrn_measurement_method '\w scans'
_diffrn_orient_matrix_UB_11 0.0040301000
_diffrn_orient_matrix_UB_12 -0.0133649000
_diffrn_orient_matrix_UB_13 0.0749899000
_diffrn_orient_matrix_UB_21 -0.0899339000
_diffrn_orient_matrix_UB_22 0.0742855000
_diffrn_orient_matrix_UB_23 0.0124077000
_diffrn_orient_matrix_UB_31 -0.2916829000
_diffrn_orient_matrix_UB_32 -0.0231149000
_diffrn_orient_matrix_UB_33 -0.0027569000
_diffrn_radiation_monochromator graphite
_diffrn_radiation_probe x-ray
_diffrn_radiation_type CuK\a
_diffrn_radiation_wavelength 1.54184
_diffrn_reflns_av_R_equivalents 0.0378
_diffrn_reflns_av_unetI/netI 0.0418
_diffrn_reflns_Laue_measured_fraction_full 1.000
_diffrn_reflns_Laue_measured_fraction_max 1.000
_diffrn_reflns_limit_h_max 4
_diffrn_reflns_limit_h_min -6
_diffrn_reflns_limit_k_max 22
_diffrn_reflns_limit_k_min -23
_diffrn_reflns_limit_l_max 23
_diffrn_reflns_limit_l_min -24
_diffrn_reflns_number 8713
_diffrn_reflns_point_group_measured_fraction_full 0.999
_diffrn_reflns_point_group_measured_fraction_max 0.998
_diffrn_reflns_theta_full 67.069
_diffrn_reflns_theta_max 67.069
_diffrn_reflns_theta_min 4.366
_diffrn_source 'Enhance (Cu) X-ray Source'
_exptl_absorpt_coefficient_mu 5.490
_exptl_absorpt_correction_T_max 1.00000
_exptl_absorpt_correction_T_min 0.92559
_exptl_absorpt_correction_type multi-scan
_exptl_absorpt_process_details
;
CrysAlisPro, Agilent Technologies,
Version 1.171.37.35 (release 13-08-2014 CrysAlis171 .NET)
(compiled Aug 13 2014,18:06:01)
Empirical absorption correction using spherical harmonics,
 implemented in SCALE3 ABSPACK scaling algorithm.
;
_exptl_crystal_colour colourless
_exptl_crystal_colour_primary colourless
_exptl_crystal_density_diffrn 1.446
_exptl_crystal_description prism
_exptl_crystal_F_000 896
_exptl_crystal_size_max 0.16
_exptl_crystal_size_mid 0.11
_exptl_crystal_size_min 0.1
_refine_diff_density_max 0.376
_refine_diff_density_min -0.165
_refine_diff_density_rms 0.049
_refine_ls_abs_structure_details
;
 Flack x determined using 1029 quotients [(I+)-(I-)]/[(I+)+(I-)]
 (Parsons, Flack and Wagner, Acta Cryst. B69 (2013) 249-259).
;
_refine_ls_abs_structure_Flack -0.014(19)
_refine_ls_extinction_method none
_refine_ls_goodness_of_fit_ref 1.032
_refine_ls_hydrogen_treatment mixed
_refine_ls_matrix_type full
_refine_ls_number_parameters 243
_refine_ls_number_reflns 3534
_refine_ls_number_restraints 0
_refine_ls_restrained_S_all 1.032
_refine_ls_R_factor_all 0.0553
_refine_ls_R_factor_gt 0.0464
_refine_ls_shift/su_max 0.000
_refine_ls_shift/su_mean 0.000
_refine_ls_structure_factor_coef Fsqd
_refine_ls_weighting_details 'w=1/[\s^2^(Fo^2^)+(0.0670P)^2^+0.1539P] where P=(Fo^2^+2Fc^2^)/3'
_refine_ls_weighting_scheme calc
_refine_ls_wR_factor_gt 0.1189
_refine_ls_wR_factor_ref 0.1265
_reflns_Friedel_coverage 0.692
_reflns_Friedel_fraction_full 0.997
_reflns_Friedel_fraction_max 0.997
_reflns_number_gt 3017
_reflns_number_total 3534
_reflns_threshold_expression 'I > 2\s(I)'
_cod_data_source_file c9sc02000d2.cif
_cod_data_source_block hm23026
_cod_original_cell_volume 1994.94(12)
_cod_database_code 1551280
_shelx_shelxl_version_number 2014/7
_chemical_oxdiff_formula C15H15O3N2Cl2
_shelx_space_group_comment
;
The symmetry employed for this shelxl refinement is uniquely defined
by the following loop, which should always be used as a source of
symmetry information in preference to the above space-group names.
They are only intended as comments.
;
_shelx_estimated_absorpt_t_max 0.610
_shelx_estimated_absorpt_t_min 0.474
_reflns_odcompleteness_completeness 99.86
_reflns_odcompleteness_iscentric 1
_reflns_odcompleteness_theta 66.97
_olex2_refinement_description
;
1. Fixed Uiso
 At 1.2 times of:
  All C(H) groups, All C(H,H) groups
2.a Ternary CH refined with riding coordinates:
 C1(H1), C2(H2), C1'(H1'), C2'(H2')
2.b Secondary CH2 refined with riding coordinates:
 C3(H3A,H3B), C4(H4A,H4B), C3'(H3'A,H3'B), C4'(H4'A,H4'B)
2.c Aromatic/amide H refined with riding coordinates:
 C7(H7), C8(H8), C10(H10), C7'(H7'), C8'(H8'), C10'(H10')
;
_olex2_submission_special_instructions 'No special instructions were received'

loop_
_space_group_symop_operation_xyz
'x, y, z'
'-x+1/2, -y, z+1/2'
'x+1/2, -y+1/2, -z'
'-x, y+1/2, -z+1/2'

loop_
_atom_site_label
_atom_site_type_symbol
_atom_site_fract_x
_atom_site_fract_y
_atom_site_fract_z
_atom_site_U_iso_or_equiv
_atom_site_adp_type
_atom_site_occupancy
_atom_site_site_symmetry_order
_atom_site_calc_flag
_atom_site_refinement_flags_posn
C1 C 0.4524(9) 0.6731(2) 0.7674(2) 0.0477(10) Uani 1 1 d .
H1 H 0.2765 0.6934 0.7737 0.057 Uiso 1 1 calc R
C2 C 0.4476(10) 0.6342(2) 0.7032(3) 0.0532(11) Uani 1 1 d .
H2 H 0.2947 0.6033 0.7033 0.064 Uiso 1 1 calc R
C3 C 0.4213(10) 0.6830(3) 0.6451(3) 0.0559(12) Uani 1 1 d .
H3A H 0.2586 0.7091 0.6495 0.067 Uiso 1 1 calc R
H3B H 0.4109 0.6569 0.6045 0.067 Uiso 1 1 calc R
C4 C 0.6554(11) 0.7322(2) 0.6413(2) 0.0518(12) Uani 1 1 d .
H4A H 0.8051 0.7086 0.6217 0.062 Uiso 1 1 calc R
H4B H 0.6091 0.7702 0.6126 0.062 Uiso 1 1 calc R
C5 C 0.7370(10) 0.76029(19) 0.7081(2) 0.0424(9) Uani 1 1 d .
C6 C 0.6518(9) 0.7310(2) 0.7673(2) 0.0430(10) Uani 1 1 d .
C7 C 0.7456(12) 0.7577(2) 0.8270(2) 0.0525(11) Uani 1 1 d .
H7 H 0.6881 0.7386 0.8665 0.063 Uiso 1 1 calc R
C8 C 0.9208(12) 0.8115(2) 0.8285(3) 0.0581(13) Uani 1 1 d .
H8 H 0.9855 0.8281 0.8684 0.070 Uiso 1 1 calc R
C9 C 0.9983(11) 0.8402(2) 0.7697(3) 0.0540(12) Uani 1 1 d .
C10 C 0.9145(11) 0.8152(2) 0.7100(2) 0.0507(12) Uani 1 1 d .
H10 H 0.9755 0.8346 0.6709 0.061 Uiso 1 1 calc R
Cl1 Cl 0.7467(3) 0.58362(6) 0.69467(7) 0.0651(3) Uani 1 1 d .
Cl2 Cl 1.2146(4) 0.91036(7) 0.77110(8) 0.0889(6) Uani 1 1 d .
O1 O 0.5028(8) 0.6297(2) 0.8222(2) 0.0598(10) Uani 1 1 d .
H1A H 0.387(13) 0.619(3) 0.840(3) 0.060(19) Uiso 1 1 d .
C1' C 0.5328(10) 0.4323(3) 0.4308(3) 0.0517(11) Uani 1 1 d .
H1' H 0.7068 0.4546 0.4311 0.062 Uiso 1 1 calc R
C2' C 0.5348(10) 0.3782(3) 0.4849(3) 0.0570(13) Uani 1 1 d .
H2' H 0.6875 0.3480 0.4781 0.068 Uiso 1 1 calc R
C3' C 0.5594(11) 0.4117(3) 0.5515(3) 0.0692(16) Uani 1 1 d .
H3'A H 0.7292 0.4349 0.5541 0.083 Uiso 1 1 calc R
H3'B H 0.5570 0.3765 0.5853 0.083 Uiso 1 1 calc R
C4' C 0.3414(12) 0.4631(3) 0.5660(3) 0.0650(15) Uani 1 1 d .
H4'A H 0.1921 0.4388 0.5851 0.078 Uiso 1 1 calc R
H4'B H 0.4053 0.4951 0.5990 0.078 Uiso 1 1 calc R
C5' C 0.2453(12) 0.5030(2) 0.5072(2) 0.0501(11) Uani 1 1 d .
C6' C 0.3274(9) 0.4873(2) 0.4428(2) 0.0474(11) Uani 1 1 d .
C7' C 0.2238(12) 0.5243(2) 0.3900(2) 0.0527(11) Uani 1 1 d .
H7' H 0.2788 0.5141 0.3473 0.063 Uiso 1 1 calc R
C8' C 0.0414(12) 0.5757(2) 0.3999(2) 0.0575(13) Uani 1 1 d .
H8' H -0.0268 0.5999 0.3642 0.069 Uiso 1 1 calc R
C9' C -0.0387(11) 0.5906(2) 0.4629(3) 0.0560(12) Uani 1 1 d .
C10' C 0.0620(11) 0.5550(2) 0.5166(2) 0.0548(13) Uani 1 1 d .
H10' H 0.0064 0.5660 0.5590 0.066 Uiso 1 1 calc R
Cl1' Cl 0.2346(3) 0.32718(6) 0.48203(7) 0.0626(3) Uani 1 1 d .
Cl2' Cl -0.2718(4) 0.65570(7) 0.47567(8) 0.0805(5) Uani 1 1 d .
O1' O 0.4947(8) 0.4041(2) 0.36661(19) 0.0584(9) Uani 1 1 d .
H1'A H 0.618(18) 0.388(4) 0.351(4) 0.12(3) Uiso 1 1 d .

loop_
_atom_site_aniso_label
_atom_site_aniso_U_11
_atom_site_aniso_U_22
_atom_site_aniso_U_33
_atom_site_aniso_U_23
_atom_site_aniso_U_13
_atom_site_aniso_U_12
C1 0.028(2) 0.061(2) 0.054(3) 0.005(2) 0.004(2) 0.005(2)
C2 0.032(2) 0.056(2) 0.071(3) -0.003(2) -0.004(2) -0.006(2)
C3 0.038(3) 0.076(3) 0.054(3) -0.005(2) -0.012(2) -0.002(2)
C4 0.060(3) 0.055(2) 0.040(2) 0.0032(19) -0.008(2) -0.001(2)
C5 0.043(2) 0.0414(19) 0.0428(19) -0.0010(15) -0.006(2) 0.005(2)
C6 0.039(2) 0.043(2) 0.047(2) 0.0011(18) 0.0002(19) 0.0102(18)
C7 0.058(3) 0.057(2) 0.043(2) -0.0023(18) 0.009(3) 0.005(3)
C8 0.074(4) 0.053(3) 0.048(3) -0.011(2) -0.003(3) 0.002(3)
C9 0.060(3) 0.040(2) 0.062(3) -0.004(2) -0.004(3) -0.006(2)
C10 0.065(3) 0.041(2) 0.046(2) 0.0046(18) -0.002(2) 0.000(2)
Cl1 0.0630(8) 0.0516(5) 0.0807(8) -0.0077(5) 0.0038(8) 0.0105(7)
Cl2 0.1209(15) 0.0654(8) 0.0803(9) -0.0055(6) -0.0099(11) -0.0413(10)
O1 0.040(2) 0.073(2) 0.067(2) 0.0241(19) 0.0060(18) -0.0047(18)
C1' 0.029(2) 0.071(3) 0.055(3) -0.010(2) 0.000(2) -0.014(2)
C2' 0.029(2) 0.071(3) 0.070(3) 0.002(3) -0.007(2) -0.002(2)
C3' 0.046(3) 0.099(4) 0.063(3) 0.011(3) -0.016(3) -0.014(3)
C4' 0.068(4) 0.082(3) 0.045(3) 0.001(2) -0.007(3) -0.014(3)
C5' 0.051(3) 0.056(2) 0.043(2) -0.0053(17) -0.004(3) -0.017(3)
C6' 0.041(3) 0.053(2) 0.048(2) -0.0044(19) 0.003(2) -0.0178(19)
C7' 0.059(3) 0.057(2) 0.042(2) -0.0043(18) 0.009(3) -0.012(3)
C8' 0.065(3) 0.054(3) 0.054(3) 0.006(2) 0.004(3) -0.006(3)
C9' 0.055(3) 0.053(2) 0.059(3) -0.004(2) 0.009(2) -0.009(2)
C10' 0.060(3) 0.061(3) 0.043(2) -0.010(2) 0.010(2) -0.018(3)
Cl1' 0.0487(7) 0.0630(6) 0.0759(8) 0.0065(5) -0.0058(7) -0.0111(6)
Cl2' 0.0867(11) 0.0706(8) 0.0841(9) -0.0037(6) 0.0220(10) 0.0107(8)
O1' 0.0404(19) 0.078(2) 0.057(2) -0.0201(18) 0.0056(17) -0.0058(18)

loop_
_atom_type_symbol
_atom_type_description
_atom_type_scat_dispersion_real
_atom_type_scat_dispersion_imag
_atom_type_scat_source
C C 0.0181 0.0091 'International Tables Vol C Tables 4.2.6.8 and 6.1.1.4'
H H 0.0000 0.0000 'International Tables Vol C Tables 4.2.6.8 and 6.1.1.4'
Cl Cl 0.3639 0.7018 'International Tables Vol C Tables 4.2.6.8 and 6.1.1.4'
O O 0.0492 0.0322 'International Tables Vol C Tables 4.2.6.8 and 6.1.1.4'

loop_
_geom_angle_atom_site_label_1
_geom_angle_atom_site_label_2
_geom_angle_atom_site_label_3
_geom_angle
C2 C1 H1 107.5
C2 C1 C6 112.7(4)
C6 C1 H1 107.5
O1 C1 H1 107.5
O1 C1 C2 112.2(4)
O1 C1 C6 109.2(4)
C1 C2 H2 108.7
C1 C2 C3 110.7(4)
C1 C2 Cl1 110.1(4)
C3 C2 H2 108.7
C3 C2 Cl1 109.9(4)
Cl1 C2 H2 108.7
C2 C3 H3A 109.3
C2 C3 H3B 109.3
C2 C3 C4 111.5(4)
H3A C3 H3B 108.0
C4 C3 H3A 109.3
C4 C3 H3B 109.3
C3 C4 H4A 109.0
C3 C4 H4B 109.0
H4A C4 H4B 107.8
C5 C4 C3 113.1(4)
C5 C4 H4A 109.0
C5 C4 H4B 109.0
C6 C5 C4 122.3(4)
C6 C5 C10 119.2(4)
C10 C5 C4 118.4(4)
C5 C6 C1 120.8(4)
C5 C6 C7 119.1(4)
C7 C6 C1 120.1(4)
C6 C7 H7 119.3
C8 C7 C6 121.4(4)
C8 C7 H7 119.3
C7 C8 H8 120.8
C9 C8 C7 118.5(5)
C9 C8 H8 120.8
C8 C9 Cl2 118.9(4)
C10 C9 C8 122.1(5)
C10 C9 Cl2 119.0(4)
C5 C10 H10 120.2
C9 C10 C5 119.7(4)
C9 C10 H10 120.2
C1 O1 H1A 114(5)
C2' C1' H1' 107.3
C6' C1' H1' 107.3
C6' C1' C2' 112.5(4)
O1' C1' H1' 107.3
O1' C1' C2' 112.9(4)
O1' C1' C6' 109.2(4)
C1' C2' H2' 108.8
C1' C2' Cl1' 110.6(3)
C3' C2' C1' 110.2(5)
C3' C2' H2' 108.8
C3' C2' Cl1' 109.6(4)
Cl1' C2' H2' 108.8
C2' C3' H3'A 108.8
C2' C3' H3'B 108.8
C2' C3' C4' 113.6(5)
H3'A C3' H3'B 107.7
C4' C3' H3'A 108.8
C4' C3' H3'B 108.8
C3' C4' H4'A 108.5
C3' C4' H4'B 108.5
H4'A C4' H4'B 107.5
C5' C4' C3' 115.0(5)
C5' C4' H4'A 108.5
C5' C4' H4'B 108.5
C6' C5' C4' 121.9(5)
C10' C5' C4' 119.0(4)
C10' C5' C6' 119.0(4)
C5' C6' C1' 120.5(5)
C7' C6' C1' 120.2(4)
C7' C6' C5' 119.3(5)
C6' C7' H7' 119.4
C8' C7' C6' 121.2(4)
C8' C7' H7' 119.4
C7' C8' H8' 120.4
C9' C8' C7' 119.2(5)
C9' C8' H8' 120.4
C8' C9' C10' 121.0(5)
C8' C9' Cl2' 119.4(4)
C10' C9' Cl2' 119.7(4)
C5' C10' C9' 120.3(4)
C5' C10' H10' 119.9
C9' C10' H10' 119.9
C1' O1' H1'A 116(7)

loop_
_geom_bond_atom_site_label_1
_geom_bond_atom_site_label_2
_geom_bond_distance
C1 H1 0.9800
C1 C2 1.506(7)
C1 C6 1.513(6)
C1 O1 1.420(6)
C2 H2 0.9800
C2 C3 1.519(7)
C2 Cl1 1.812(5)
C3 H3A 0.9700
C3 H3B 0.9700
C3 C4 1.524(7)
C4 H4A 0.9700
C4 H4B 0.9700
C4 C5 1.517(6)
C5 C6 1.395(6)
C5 C10 1.397(7)
C6 C7 1.400(6)
C7 H7 0.9300
C7 C8 1.373(7)
C8 H8 0.9300
C8 C9 1.372(7)
C9 C10 1.371(7)
C9 Cl2 1.751(5)
C10 H10 0.9300
O1 H1A 0.71(7)
C1' H1' 0.9800
C1' C2' 1.521(7)
C1' C6' 1.512(7)
C1' O1' 1.425(6)
C2' H2' 0.9800
C2' C3' 1.505(8)
C2' Cl1' 1.814(5)
C3' H3'A 0.9700
C3' H3'B 0.9700
C3' C4' 1.517(9)
C4' H4'A 0.9700
C4' H4'B 0.9700
C4' C5' 1.505(7)
C5' C6' 1.402(7)
C5' C10' 1.386(8)
C6' C7' 1.392(7)
C7' H7' 0.9300
C7' C8' 1.375(8)
C8' H8' 0.9300
C8' C9' 1.371(7)
C9' C10' 1.387(8)
C9' Cl2' 1.750(6)
C10' H10' 0.9300
O1' H1'A 0.76(9)

loop_
_geom_hbond_atom_site_label_D
_geom_hbond_atom_site_label_H
_geom_hbond_atom_site_label_A
_geom_hbond_distance_DH
_geom_hbond_distance_HA
_geom_hbond_distance_DA
_geom_hbond_angle_DHA
_geom_hbond_site_symmetry_A
O1 H1A O1' 0.71(7) 2.05(7) 2.747(6) 165(7) 2_565
O1' H1'A O1 0.76(9) 2.03(9) 2.771(6) 163(9) 2_664

loop_
_geom_torsion_atom_site_label_1
_geom_torsion_atom_site_label_2
_geom_torsion_atom_site_label_3
_geom_torsion_atom_site_label_4
_geom_torsion
C1 C2 C3 C4 61.4(6)
C1 C6 C7 C8 -178.1(4)
C2 C1 C6 C5 23.3(6)
C2 C1 C6 C7 -159.2(4)
C2 C3 C4 C5 -42.4(6)
C3 C4 C5 C6 15.2(7)
C3 C4 C5 C10 -168.2(4)
C4 C5 C6 C1 -5.5(7)
C4 C5 C6 C7 176.9(4)
C4 C5 C10 C9 -178.0(5)
C5 C6 C7 C8 -0.6(7)
C6 C1 C2 C3 -50.6(5)
C6 C1 C2 Cl1 71.2(4)
C6 C5 C10 C9 -1.2(7)
C6 C7 C8 C9 1.6(8)
C7 C8 C9 C10 -2.6(8)
C7 C8 C9 Cl2 178.3(4)
C8 C9 C10 C5 2.4(8)
C10 C5 C6 C1 177.9(4)
C10 C5 C6 C7 0.3(7)
Cl1 C2 C3 C4 -60.4(5)
Cl2 C9 C10 C5 -178.5(4)
O1 C1 C2 C3 -174.2(4)
O1 C1 C2 Cl1 -52.5(5)
O1 C1 C6 C5 148.6(4)
O1 C1 C6 C7 -33.8(6)
C1' C2' C3' C4' 57.5(6)
C1' C6' C7' C8' -178.5(4)
C2' C1' C6' C5' 27.0(6)
C2' C1' C6' C7' -154.9(4)
C2' C3' C4' C5' -34.8(7)
C3' C4' C5' C6' 7.9(7)
C3' C4' C5' C10' -174.7(5)
C4' C5' C6' C1' -4.4(7)
C4' C5' C6' C7' 177.5(5)
C4' C5' C10' C9' -177.2(5)
C5' C6' C7' C8' -0.3(8)
C6' C1' C2' C3' -52.6(6)
C6' C1' C2' Cl1' 68.8(5)
C6' C5' C10' C9' 0.2(8)
C6' C7' C8' C9' 0.2(8)
C7' C8' C9' C10' 0.2(8)
C7' C8' C9' Cl2' -179.7(4)
C8' C9' C10' C5' -0.4(8)
C10' C5' C6' C1' 178.2(4)
C10' C5' C6' C7' 0.1(7)
Cl1' C2' C3' C4' -64.5(6)
Cl2' C9' C10' C5' 179.5(4)
O1' C1' C2' C3' -176.6(4)
O1' C1' C2' Cl1' -55.2(5)
O1' C1' C6' C5' 153.2(4)
O1' C1' C6' C7' -28.7(6)
